data_2228940
loop_
_publ_author_name
'P\"ollnitz, Alpar'
'Varga, Richard A.'
'Silvestru, Anca'

_publ_section_title
;
 A new orthorhombic polymorph of
 1,1'-selenobis(<i>N</i>,<i>N</i>-diethylsulfanecarbothioamide)
;
_journal_coeditor_code BH2326
_journal_issue 2
_journal_name_full 'Acta Crystallographica Section E'
_journal_page_first o411
_journal_paper_doi 10.1107/S1600536811000511
_journal_volume 67
_journal_year 2011
_chemical_formula_iupac 'C10 H20 N2 S4 Se'
_chemical_formula_moiety 'C10 H20 N2 S4 Se'
_chemical_formula_sum 'C10 H20 N2 S4 Se'
_chemical_formula_weight 375.52
_chemical_name_common
;
1,1'-selenobis(<i>N</i>,<i>N</i>-diethylsulfanecarbothioamide)
;
_chemical_name_systematic
;
<i>N</i>,<i>N</i>-
diethyl({[(diethylcarbamothioyl)sulfanyl]selanyl}sulfanyl)carbothioamide
;
_space_group_IT_number 29
_symmetry_cell_setting orthorhombic
_symmetry_space_group_name_Hall 'P 2c -2ac'
_symmetry_space_group_name_H-M 'P c a 21'
_atom_sites_solution_hydrogens geom
_atom_sites_solution_primary direct
_atom_sites_solution_secondary difmap
_audit_creation_method SHELXL-97
_cell_angle_alpha 90.00
_cell_angle_beta 90.00
_cell_angle_gamma 90.00
_cell_formula_units_Z 8
_cell_length_a 16.0338(18)
_cell_length_b 15.6376(18)
_cell_length_c 13.5880(15)
_cell_measurement_reflns_used 3414
_cell_measurement_temperature 297(2)
_cell_measurement_theta_max 21.48
_cell_measurement_theta_min 2.36
_cell_volume 3406.9(7)
_computing_cell_refinement 'SAINT-Plus (Bruker, 2001)'
_computing_data_collection 'SMART (Bruker, 2001)'
_computing_data_reduction 'SAINT-Plus (Bruker, 2001)'
_computing_molecular_graphics 'ORTEP-3 (Farrugia, 1997)'
_computing_publication_material 'publCIF (Westrip, 2010)'
_computing_structure_refinement 'SHELXL97 (Sheldrick, 2008)'
_computing_structure_solution 'SHELXS97 (Sheldrick, 2008)'
_diffrn_ambient_temperature 297(2)
_diffrn_measured_fraction_theta_full 0.998
_diffrn_measured_fraction_theta_max 0.998
_diffrn_measurement_device_type 'Bruker SMART APEX'
_diffrn_measurement_method '\f and \w'
_diffrn_radiation_monochromator graphite
_diffrn_radiation_source 'fine-focus sealed tube'
_diffrn_radiation_type MoK\a
_diffrn_radiation_wavelength 0.71073
_diffrn_reflns_av_R_equivalents 0.0458
_diffrn_reflns_av_sigmaI/netI 0.0737
_diffrn_reflns_limit_h_max 19
_diffrn_reflns_limit_h_min -18
_diffrn_reflns_limit_k_max 17
_diffrn_reflns_limit_k_min -18
_diffrn_reflns_limit_l_max 15
_diffrn_reflns_limit_l_min -16
_diffrn_reflns_number 17395
_diffrn_reflns_theta_full 25.00
_diffrn_reflns_theta_max 25.00
_diffrn_reflns_theta_min 2.36
_exptl_absorpt_coefficient_mu 2.678
_exptl_absorpt_correction_T_max 0.6301
_exptl_absorpt_correction_T_min 0.5317
_exptl_absorpt_correction_type multi-scan
_exptl_absorpt_process_details '(SADABS; Bruker, 2001)'
_exptl_crystal_colour orange
_exptl_crystal_density_diffrn 1.464
_exptl_crystal_density_method 'not measured'
_exptl_crystal_description block
_exptl_crystal_F_000 1536
_exptl_crystal_size_max 0.27
_exptl_crystal_size_mid 0.26
_exptl_crystal_size_min 0.19
_refine_diff_density_max 0.362
_refine_diff_density_min -0.219
_refine_ls_abs_structure_details 'Flack (1983), 2755 Friedel pairs'
_refine_ls_abs_structure_Flack 0.007(7)
_refine_ls_extinction_method none
_refine_ls_goodness_of_fit_ref 0.941
_refine_ls_hydrogen_treatment constr
_refine_ls_matrix_type full
_refine_ls_number_constraints 0
_refine_ls_number_parameters 315
_refine_ls_number_reflns 5896
_refine_ls_number_restraints 1
_refine_ls_restrained_S_all 0.941
_refine_ls_R_factor_all 0.0516
_refine_ls_R_factor_gt 0.0381
_refine_ls_shift/su_max 0.001
_refine_ls_shift/su_mean 0.000
_refine_ls_structure_factor_coef Fsqd
_refine_ls_weighting_details 'calc w=1/[\s^2^(Fo^2^)] where P=(Fo^2^+2Fc^2^)/3'
_refine_ls_weighting_scheme calc
_refine_ls_wR_factor_gt 0.0718
_refine_ls_wR_factor_ref 0.0756
_reflns_number_gt 4856
_reflns_number_total 5896
_reflns_threshold_expression I>2\s(I)
_cod_data_source_file bh2326.cif
_cod_data_source_block I
_cod_database_code 2228940
_cod_database_fobs_code 2228940

loop_
_symmetry_equiv_pos_as_xyz
'x, y, z'
'-x, -y, z+1/2'
'x+1/2, -y, z'
'-x+1/2, y, z+1/2'

loop_
_atom_site_type_symbol
_atom_site_label
_atom_site_fract_x
_atom_site_fract_y
_atom_site_fract_z
_atom_site_U_iso_or_equiv
_atom_site_adp_type
_atom_site_calc_flag
_atom_site_refinement_flags
_atom_site_occupancy
_atom_site_disorder_assembly
_atom_site_disorder_group
C C1 0.2875(3) 0.5449(3) 0.9917(3) 0.0528(11) Uani d . 1 . .
C C2 0.2975(4) 0.4729(4) 1.1515(5) 0.0899(18) Uani d . 1 . .
H H2A 0.2578 0.4655 1.2046 0.108 Uiso calc R 1 . .
H H2B 0.3357 0.5184 1.1697 0.108 Uiso calc R 1 . .
C C3 0.3460(5) 0.3900(6) 1.1355(9) 0.172(4) Uani d . 1 . .
H H3A 0.3078 0.3448 1.1194 0.258 Uiso calc R 1 . .
H H3B 0.3757 0.3756 1.1946 0.258 Uiso calc R 1 . .
H H3C 0.3849 0.3976 1.0825 0.258 Uiso calc R 1 . .
C C4 0.1673(3) 0.4642(4) 1.0520(4) 0.0766(16) Uani d . 1 . .
H H4A 0.1626 0.4094 1.0849 0.092 Uiso calc R 1 . .
H H4B 0.1542 0.4558 0.9830 0.092 Uiso calc R 1 . .
C C5 0.1059(3) 0.5257(5) 1.0961(5) 0.106(2) Uani d . 1 . .
H H5A 0.1192 0.5346 1.1642 0.159 Uiso calc R 1 . .
H H5B 0.0506 0.5025 1.0907 0.159 Uiso calc R 1 . .
H H5C 0.1086 0.5792 1.0616 0.159 Uiso calc R 1 . .
C C6 0.5408(3) 0.7480(3) 0.7986(4) 0.0540(12) Uani d . 1 . .
C C7 0.6744(3) 0.7964(4) 0.8659(5) 0.0879(18) Uani d . 1 . .
H H7A 0.6486 0.7904 0.9301 0.105 Uiso calc R 1 . .
H H7B 0.7018 0.8517 0.8639 0.105 Uiso calc R 1 . .
C C8 0.7384(4) 0.7283(4) 0.8539(6) 0.104(2) Uani d . 1 . .
H H8A 0.7117 0.6734 0.8543 0.156 Uiso calc R 1 . .
H H8B 0.7777 0.7314 0.9071 0.156 Uiso calc R 1 . .
H H8C 0.7671 0.7362 0.7925 0.156 Uiso calc R 1 . .
C C9 0.6213(4) 0.8503(4) 0.7051(5) 0.0860(18) Uani d . 1 . .
H H9A 0.5988 0.8232 0.6466 0.103 Uiso calc R 1 . .
H H9B 0.6806 0.8588 0.6949 0.103 Uiso calc R 1 . .
C C10 0.5794(4) 0.9369(4) 0.7195(7) 0.130(3) Uani d . 1 . .
H H10A 0.5209 0.9287 0.7309 0.195 Uiso calc R 1 . .
H H10B 0.5872 0.9711 0.6616 0.195 Uiso calc R 1 . .
H H10C 0.6038 0.9653 0.7751 0.195 Uiso calc R 1 . .
C C11 0.5475(2) 0.7900(3) 0.2665(4) 0.0511(11) Uani d . 1 . .
C C12 0.4976(4) 0.7850(4) 0.4376(4) 0.0868(18) Uani d . 1 . .
H H12A 0.5448 0.8218 0.4516 0.104 Uiso calc R 1 . .
H H12B 0.4982 0.7387 0.4850 0.104 Uiso calc R 1 . .
C C13 0.4186(5) 0.8354(5) 0.4500(6) 0.136(3) Uani d . 1 . .
H H13A 0.4187 0.8829 0.4053 0.205 Uiso calc R 1 . .
H H13B 0.4150 0.8561 0.5164 0.205 Uiso calc R 1 . .
H H13C 0.3715 0.7993 0.4364 0.205 Uiso calc R 1 . .
C C14 0.4681(3) 0.6663(3) 0.3214(5) 0.0836(18) Uani d . 1 . .
H H14A 0.4498 0.6628 0.2535 0.100 Uiso calc R 1 . .
H H14B 0.4193 0.6611 0.3632 0.100 Uiso calc R 1 . .
C C15 0.5265(5) 0.5937(4) 0.3426(7) 0.127(3) Uani d . 1 . .
H H15A 0.5748 0.5984 0.3011 0.190 Uiso calc R 1 . .
H H15B 0.4987 0.5405 0.3297 0.190 Uiso calc R 1 . .
H H15C 0.5433 0.5958 0.4103 0.190 Uiso calc R 1 . .
C C16 0.7525(3) 1.0497(3) 0.0838(3) 0.0551(12) Uani d . 1 . .
C C17 0.8189(3) 1.1743(4) 0.1579(5) 0.093(2) Uani d . 1 . .
H H17A 0.8760 1.1945 0.1537 0.112 Uiso calc R 1 . .
H H17B 0.8135 1.1422 0.2186 0.112 Uiso calc R 1 . .
C C18 0.7628(4) 1.2492(4) 0.1626(7) 0.127(3) Uani d . 1 . .
H H18A 0.7674 1.2815 0.1028 0.191 Uiso calc R 1 . .
H H18B 0.7782 1.2846 0.2174 0.191 Uiso calc R 1 . .
H H18C 0.7063 1.2302 0.1707 0.191 Uiso calc R 1 . .
C C19 0.8443(4) 1.1369(4) -0.0176(5) 0.0847(18) Uani d . 1 . .
H H19A 0.8535 1.1982 -0.0209 0.102 Uiso calc R 1 . .
H H19B 0.8079 1.1213 -0.0717 0.102 Uiso calc R 1 . .
C C20 0.9255(4) 1.0925(4) -0.0301(5) 0.105(2) Uani d . 1 . .
H H20A 0.9640 1.1124 0.0188 0.158 Uiso calc R 1 . .
H H20B 0.9473 1.1043 -0.0945 0.158 Uiso calc R 1 . .
H H20C 0.9175 1.0320 -0.0228 0.158 Uiso calc R 1 . .
N N1 0.2536(3) 0.4961(2) 1.0614(3) 0.0615(11) Uani d . 1 . .
N N2 0.6087(2) 0.7942(2) 0.7896(3) 0.0598(10) Uani d . 1 . .
N N3 0.5070(3) 0.7493(3) 0.3382(3) 0.0637(11) Uani d . 1 . .
N N4 0.8028(2) 1.1167(3) 0.0749(3) 0.0633(11) Uani d . 1 . .
S S1 0.38904(8) 0.58095(9) 1.01289(10) 0.0616(3) Uani d . 1 . .
S S2 0.24068(9) 0.57133(9) 0.88656(11) 0.0775(4) Uani d . 1 . .
S S3 0.52830(8) 0.68637(9) 0.90454(10) 0.0632(3) Uani d . 1 . .
S S4 0.46334(8) 0.74428(10) 0.71483(10) 0.0758(4) Uani d . 1 . .
S S5 0.58959(8) 0.88991(8) 0.29503(10) 0.0669(4) Uani d . 1 . .
S S6 0.56063(7) 0.75098(8) 0.15308(10) 0.0597(3) Uani d . 1 . .
S S7 0.70132(9) 1.03237(8) 0.19479(10) 0.0675(4) Uani d . 1 . .
S S8 0.73695(10) 0.97916(9) -0.00757(10) 0.0794(4) Uani d . 1 . .
Se Se1 0.39627(3) 0.64649(3) 0.86143(4) 0.05358(13) Uani d . 1 . .
Se Se2 0.64458(3) 0.90662(3) 0.13955(4) 0.05516(13) Uani d . 1 . .

loop_
_atom_site_aniso_label
_atom_site_aniso_U_11
_atom_site_aniso_U_22
_atom_site_aniso_U_33
_atom_site_aniso_U_12
_atom_site_aniso_U_13
_atom_site_aniso_U_23
C1 0.053(3) 0.051(3) 0.055(3) 0.006(2) 0.009(2) 0.002(2)
C2 0.091(4) 0.120(5) 0.058(4) -0.010(4) -0.002(4) 0.030(4)
C3 0.183(8) 0.161(8) 0.171(9) 0.073(7) 0.025(8) 0.103(8)
C4 0.082(4) 0.083(4) 0.065(4) -0.028(3) 0.004(3) 0.002(3)
C5 0.062(4) 0.154(7) 0.101(5) -0.020(4) 0.015(4) -0.019(5)
C6 0.061(3) 0.052(3) 0.049(3) 0.004(2) 0.010(2) -0.007(2)
C7 0.094(4) 0.098(5) 0.071(4) -0.043(4) -0.007(4) -0.022(4)
C8 0.068(4) 0.120(5) 0.123(6) -0.009(4) -0.018(4) 0.013(5)
C9 0.077(4) 0.089(5) 0.093(5) -0.022(3) 0.020(3) 0.005(4)
C10 0.126(6) 0.075(5) 0.188(9) -0.001(4) 0.034(6) 0.053(5)
C11 0.043(2) 0.050(3) 0.061(3) 0.004(2) 0.002(2) 0.009(2)
C12 0.108(4) 0.098(5) 0.055(4) 0.016(4) 0.023(3) 0.017(3)
C13 0.151(6) 0.162(8) 0.096(6) 0.070(6) 0.046(5) 0.010(5)
C14 0.083(4) 0.076(4) 0.092(5) -0.015(3) 0.017(3) 0.017(3)
C15 0.170(7) 0.070(4) 0.141(7) 0.010(4) -0.009(6) 0.035(5)
C16 0.063(3) 0.045(3) 0.057(3) -0.005(2) -0.004(3) 0.002(2)
C17 0.080(4) 0.084(4) 0.115(6) -0.024(3) 0.012(4) -0.033(4)
C18 0.088(4) 0.090(5) 0.204(9) -0.012(4) 0.050(5) -0.042(5)
C19 0.105(5) 0.069(4) 0.080(4) -0.035(3) 0.016(4) 0.006(3)
C20 0.110(5) 0.104(5) 0.101(5) -0.028(4) 0.036(5) -0.018(4)
N1 0.063(3) 0.064(3) 0.058(3) -0.004(2) 0.004(2) 0.007(2)
N2 0.062(2) 0.054(2) 0.064(3) -0.0117(19) 0.010(2) -0.005(2)
N3 0.072(3) 0.066(3) 0.053(3) 0.001(2) 0.013(2) 0.009(2)
N4 0.068(3) 0.053(2) 0.070(3) -0.014(2) 0.003(2) -0.002(2)
S1 0.0544(7) 0.0774(9) 0.0529(8) -0.0004(6) -0.0011(6) 0.0125(6)
S2 0.0656(8) 0.1032(10) 0.0637(9) -0.0092(8) -0.0120(7) 0.0199(8)
S3 0.0588(7) 0.0774(9) 0.0534(8) -0.0031(6) 0.0000(6) 0.0056(7)
S4 0.0649(8) 0.0990(11) 0.0635(10) -0.0127(7) -0.0047(7) 0.0243(8)
S5 0.0789(9) 0.0604(8) 0.0614(8) -0.0046(6) 0.0107(7) -0.0104(7)
S6 0.0708(7) 0.0561(7) 0.0522(7) -0.0081(6) 0.0056(7) -0.0016(6)
S7 0.0809(9) 0.0592(8) 0.0624(8) -0.0170(7) 0.0135(7) -0.0101(7)
S8 0.1033(10) 0.0782(10) 0.0565(9) -0.0355(8) 0.0075(8) -0.0147(7)
Se1 0.0552(3) 0.0547(3) 0.0509(3) 0.0034(2) 0.0032(3) 0.0038(2)
Se2 0.0558(3) 0.0524(3) 0.0572(3) -0.0074(2) 0.0025(3) -0.0011(3)

loop_
_atom_type_symbol
_atom_type_description
_atom_type_scat_dispersion_real
_atom_type_scat_dispersion_imag
_atom_type_scat_source
C C 0.0033 0.0016 'International Tables Vol C Tables 4.2.6.8 and 6.1.1.4'
H H 0.0000 0.0000 'International Tables Vol C Tables 4.2.6.8 and 6.1.1.4'
Se Se -0.0929 2.2259 'International Tables Vol C Tables 4.2.6.8 and 6.1.1.4'
S S 0.1246 0.1234 'International Tables Vol C Tables 4.2.6.8 and 6.1.1.4'
N N 0.0061 0.0033 'International Tables Vol C Tables 4.2.6.8 and 6.1.1.4'

loop_
_geom_angle_atom_site_label_1
_geom_angle_atom_site_label_2
_geom_angle_atom_site_label_3
_geom_angle_site_symmetry_1
_geom_angle_site_symmetry_3
_geom_angle
_geom_angle_publ_flag
N1 C1 S2 . . 124.6(3) ?
N1 C1 S1 . . 116.6(3) ?
S2 C1 S1 . . 118.7(3) ?
N1 C2 C3 . . 109.7(6) ?
N1 C2 H2A . . 109.7 ?
C3 C2 H2A . . 109.7 ?
N1 C2 H2B . . 109.7 ?
C3 C2 H2B . . 109.7 ?
H2A C2 H2B . . 108.2 ?
C2 C3 H3A . . 109.5 ?
C2 C3 H3B . . 109.5 ?
H3A C3 H3B . . 109.5 ?
C2 C3 H3C . . 109.5 ?
H3A C3 H3C . . 109.5 ?
H3B C3 H3C . . 109.5 ?
N1 C4 C5 . . 111.3(5) ?
N1 C4 H4A . . 109.4 ?
C5 C4 H4A . . 109.4 ?
N1 C4 H4B . . 109.4 ?
C5 C4 H4B . . 109.4 ?
H4A C4 H4B . . 108.0 ?
C4 C5 H5A . . 109.5 ?
C4 C5 H5B . . 109.5 ?
H5A C5 H5B . . 109.5 ?
C4 C5 H5C . . 109.5 ?
H5A C5 H5C . . 109.5 ?
H5B C5 H5C . . 109.5 ?
N2 C6 S4 . . 124.6(4) ?
N2 C6 S3 . . 118.4(4) ?
S4 C6 S3 . . 117.0(3) ?
N2 C7 C8 . . 113.4(5) ?
N2 C7 H7A . . 108.9 ?
C8 C7 H7A . . 108.9 ?
N2 C7 H7B . . 108.9 ?
C8 C7 H7B . . 108.9 ?
H7A C7 H7B . . 107.7 ?
C7 C8 H8A . . 109.5 ?
C7 C8 H8B . . 109.5 ?
H8A C8 H8B . . 109.5 ?
C7 C8 H8C . . 109.5 ?
H8A C8 H8C . . 109.5 ?
H8B C8 H8C . . 109.5 ?
N2 C9 C10 . . 111.8(5) ?
N2 C9 H9A . . 109.2 ?
C10 C9 H9A . . 109.2 ?
N2 C9 H9B . . 109.2 ?
C10 C9 H9B . . 109.2 ?
H9A C9 H9B . . 107.9 ?
C9 C10 H10A . . 109.5 ?
C9 C10 H10B . . 109.5 ?
H10A C10 H10B . . 109.5 ?
C9 C10 H10C . . 109.5 ?
H10A C10 H10C . . 109.5 ?
H10B C10 H10C . . 109.5 ?
N3 C11 S6 . . 124.1(4) ?
N3 C11 S5 . . 117.0(4) ?
S6 C11 S5 . . 118.9(3) ?
N3 C12 C13 . . 112.9(6) ?
N3 C12 H12A . . 109.0 ?
C13 C12 H12A . . 109.0 ?
N3 C12 H12B . . 109.0 ?
C13 C12 H12B . . 109.0 ?
H12A C12 H12B . . 107.8 ?
C12 C13 H13A . . 109.5 ?
C12 C13 H13B . . 109.5 ?
H13A C13 H13B . . 109.5 ?
C12 C13 H13C . . 109.5 ?
H13A C13 H13C . . 109.5 ?
H13B C13 H13C . . 109.5 ?
N3 C14 C15 . . 112.2(5) ?
N3 C14 H14A . . 109.2 ?
C15 C14 H14A . . 109.2 ?
N3 C14 H14B . . 109.2 ?
C15 C14 H14B . . 109.2 ?
H14A C14 H14B . . 107.9 ?
C14 C15 H15A . . 109.5 ?
C14 C15 H15B . . 109.5 ?
H15A C15 H15B . . 109.5 ?
C14 C15 H15C . . 109.5 ?
H15A C15 H15C . . 109.5 ?
H15B C15 H15C . . 109.5 ?
N4 C16 S8 . . 122.7(4) ?
N4 C16 S7 . . 119.3(4) ?
S8 C16 S7 . . 118.0(3) ?
N4 C17 C18 . . 114.4(6) ?
N4 C17 H17A . . 108.7 ?
C18 C17 H17A . . 108.7 ?
N4 C17 H17B . . 108.7 ?
C18 C17 H17B . . 108.7 ?
H17A C17 H17B . . 107.6 ?
C17 C18 H18A . . 109.5 ?
C17 C18 H18B . . 109.5 ?
H18A C18 H18B . . 109.5 ?
C17 C18 H18C . . 109.5 ?
H18A C18 H18C . . 109.5 ?
H18B C18 H18C . . 109.5 ?
N4 C19 C20 . . 113.4(6) ?
N4 C19 H19A . . 108.9 ?
C20 C19 H19A . . 108.9 ?
N4 C19 H19B . . 108.9 ?
C20 C19 H19B . . 108.9 ?
H19A C19 H19B . . 107.7 ?
C19 C20 H20A . . 109.5 ?
C19 C20 H20B . . 109.5 ?
H20A C20 H20B . . 109.5 ?
C19 C20 H20C . . 109.5 ?
H20A C20 H20C . . 109.5 ?
H20B C20 H20C . . 109.5 ?
C1 N1 C2 . . 122.8(4) ?
C1 N1 C4 . . 121.0(4) ?
C2 N1 C4 . . 116.2(4) ?
C6 N2 C9 . . 121.3(5) ?
C6 N2 C7 . . 122.6(4) ?
C9 N2 C7 . . 116.0(4) ?
C11 N3 C14 . . 121.3(4) ?
C11 N3 C12 . . 122.7(4) ?
C14 N3 C12 . . 116.0(5) ?
C16 N4 C19 . . 121.9(4) ?
C16 N4 C17 . . 121.4(5) ?
C19 N4 C17 . . 116.7(4) ?
C1 S1 Se1 . . 92.48(16) ?
C6 S3 Se1 . . 92.62(16) ?
C11 S5 Se2 . . 92.63(16) ?
C16 S7 Se2 . . 92.13(16) ?
S3 Se1 S1 . . 86.50(5) ?
S7 Se2 S5 . . 87.07(5) ?

loop_
_geom_bond_atom_site_label_1
_geom_bond_atom_site_label_2
_geom_bond_site_symmetry_2
_geom_bond_distance
_geom_bond_publ_flag
C1 N1 . 1.332(6) ?
C1 S2 . 1.666(5) ?
C1 S1 . 1.747(5) ?
C2 N1 . 1.458(7) ?
C2 C3 . 1.527(10) ?
C2 H2A . 0.9700 ?
C2 H2B . 0.9700 ?
C3 H3A . 0.9600 ?
C3 H3B . 0.9600 ?
C3 H3C . 0.9600 ?
C4 N1 . 1.476(6) ?
C4 C5 . 1.501(8) ?
C4 H4A . 0.9700 ?
C4 H4B . 0.9700 ?
C5 H5A . 0.9600 ?
C5 H5B . 0.9600 ?
C5 H5C . 0.9600 ?
C6 N2 . 1.312(5) ?
C6 S4 . 1.685(5) ?
C6 S3 . 1.744(5) ?
C7 N2 . 1.479(7) ?
C7 C8 . 1.488(8) ?
C7 H7A . 0.9700 ?
C7 H7B . 0.9700 ?
C8 H8A . 0.9600 ?
C8 H8B . 0.9600 ?
C8 H8C . 0.9600 ?
C9 N2 . 1.460(7) ?
C9 C10 . 1.523(8) ?
C9 H9A . 0.9700 ?
C9 H9B . 0.9700 ?
C10 H10A . 0.9600 ?
C10 H10B . 0.9600 ?
C10 H10C . 0.9600 ?
C11 N3 . 1.332(6) ?
C11 S6 . 1.671(5) ?
C11 S5 . 1.746(5) ?
C12 N3 . 1.470(7) ?
C12 C13 . 1.501(8) ?
C12 H12A . 0.9700 ?
C12 H12B . 0.9700 ?
C13 H13A . 0.9600 ?
C13 H13B . 0.9600 ?
C13 H13C . 0.9600 ?
C14 N3 . 1.457(7) ?
C14 C15 . 1.499(8) ?
C14 H14A . 0.9700 ?
C14 H14B . 0.9700 ?
C15 H15A . 0.9600 ?
C15 H15B . 0.9600 ?
C15 H15C . 0.9600 ?
C16 N4 . 1.327(6) ?
C16 S8 . 1.680(5) ?
C16 S7 . 1.738(5) ?
C17 N4 . 1.467(7) ?
C17 C18 . 1.478(8) ?
C17 H17A . 0.9700 ?
C17 H17B . 0.9700 ?
C18 H18A . 0.9600 ?
C18 H18B . 0.9600 ?
C18 H18C . 0.9600 ?
C19 N4 . 1.457(7) ?
C19 C20 . 1.485(8) ?
C19 H19A . 0.9700 ?
C19 H19B . 0.9700 ?
C20 H20A . 0.9600 ?
C20 H20B . 0.9600 ?
C20 H20C . 0.9600 ?
S1 Se1 . 2.3020(14) ?
S3 Se1 . 2.2833(13) ?
S5 Se2 . 2.3041(15) ?
S7 Se2 . 2.2930(13) ?
S8 Se2 . 2.7343(15) ?
S6 Se2 . 2.7873(12) ?
S2 Se1 . 2.7788(15) ?
S4 Se1 . 2.7318(14) ?

loop_
_geom_torsion_atom_site_label_1
_geom_torsion_atom_site_label_2
_geom_torsion_atom_site_label_3
_geom_torsion_atom_site_label_4
_geom_torsion_site_symmetry_1
_geom_torsion_site_symmetry_2
_geom_torsion_site_symmetry_3
_geom_torsion_site_symmetry_4
_geom_torsion
_geom_torsion_publ_flag
S2 C1 N1 C2 . . . . 178.6(4) ?
S1 C1 N1 C2 . . . . -0.1(6) ?
S2 C1 N1 C4 . . . . -3.0(7) ?
S1 C1 N1 C4 . . . . 178.4(4) ?
C3 C2 N1 C1 . . . . -89.6(7) ?
C3 C2 N1 C4 . . . . 91.9(6) ?
C5 C4 N1 C1 . . . . -89.9(6) ?
C5 C4 N1 C2 . . . . 88.7(6) ?
S4 C6 N2 C9 . . . . 2.5(7) ?
S3 C6 N2 C9 . . . . -177.1(4) ?
S4 C6 N2 C7 . . . . 179.0(4) ?
S3 C6 N2 C7 . . . . -0.5(6) ?
C10 C9 N2 C6 . . . . 84.1(7) ?
C10 C9 N2 C7 . . . . -92.7(6) ?
C8 C7 N2 C6 . . . . 88.1(6) ?
C8 C7 N2 C9 . . . . -95.2(6) ?
S6 C11 N3 C14 . . . . -1.7(7) ?
S5 C11 N3 C14 . . . . 178.8(4) ?
S6 C11 N3 C12 . . . . 179.2(4) ?
S5 C11 N3 C12 . . . . -0.4(6) ?
C15 C14 N3 C11 . . . . 90.1(7) ?
C15 C14 N3 C12 . . . . -90.7(6) ?
C13 C12 N3 C11 . . . . 92.4(7) ?
C13 C12 N3 C14 . . . . -86.8(7) ?
S8 C16 N4 C19 . . . . 4.1(7) ?
S7 C16 N4 C19 . . . . -177.0(4) ?
S8 C16 N4 C17 . . . . -176.3(4) ?
S7 C16 N4 C17 . . . . 2.5(7) ?
C20 C19 N4 C16 . . . . -87.4(6) ?
C20 C19 N4 C17 . . . . 93.0(6) ?
C18 C17 N4 C16 . . . . -92.6(7) ?
C18 C17 N4 C19 . . . . 87.0(7) ?
N1 C1 S1 Se1 . . . . 176.8(3) ?
S2 C1 S1 Se1 . . . . -2.0(3) ?
N2 C6 S3 Se1 . . . . 174.3(3) ?
S4 C6 S3 Se1 . . . . -5.3(3) ?
N3 C11 S5 Se2 . . . . 179.0(3) ?
S6 C11 S5 Se2 . . . . -0.6(3) ?
N4 C16 S7 Se2 . . . . -176.1(4) ?
S8 C16 S7 Se2 . . . . 2.8(3) ?
C6 S3 Se1 S1 . . . . -174.55(15) ?
C1 S1 Se1 S3 . . . . -179.80(16) ?
C16 S7 Se2 S5 . . . . 176.19(17) ?
C11 S5 Se2 S7 . . . . -176.75(15) ?
